data_7035856
loop_
_publ_author_name
'Hu, Yang-Yang'
'Xiao-Zhang, ?'
'Zhao, De-Chuan'
'Guo, Hai-Yang'
'Fu, Li-Wei'
'Guo, Lan-Lan'
'Cui, Xiao-Bing'
'Huo, Qi-Sheng'
'Xu, Ji-Qing'

_publ_section_title
;
 Tuning the structures based on polyoxometalates from 1-D to 2-D by using
 different secondary organic ligands.
;
_journal_issue 33
_journal_name_full 'Dalton transactions (Cambridge, England : 2003)'
_journal_page_first 14830
_journal_page_last 14841
_journal_paper_doi 10.1039/c5dt02060c
_journal_volume 44
_journal_year 2015
_chemical_formula_sum 'C32 H36 Cu Ge N10 O44 W12'
_chemical_formula_weight 3606.95
_space_group_crystal_system triclinic
_space_group_IT_number 2
_space_group_name_Hall '-P 1'
_space_group_name_H-M_alt 'P -1'
_symmetry_space_group_name_Hall '-P 1'
_symmetry_space_group_name_H-M 'P -1'
_atom_sites_solution_hydrogens geom
_audit_creation_method SHELXL-2014/7
_audit_update_record
;
2015-07-14 deposited with the CCDC.
2015-07-17 downloaded from the CCDC.
;
_cell_angle_alpha 110.394(3)
_cell_angle_beta 97.412(3)
_cell_angle_gamma 111.891(2)
_cell_formula_units_Z 1
_cell_length_a 11.110(2)
_cell_length_b 12.786(3)
_cell_length_c 13.191(3)
_cell_measurement_reflns_used 5357
_cell_measurement_temperature 296(2)
_cell_measurement_theta_max 28.0990
_cell_measurement_theta_min 3.4100
_cell_volume 1555.8(6)
_computing_cell_refinement
;
CrysAlisPro, Agilent Technologies,
Version 1.171.37.34 (release 22-05-2014 CrysAlis171 .NET)
(compiled May 22 2014,16:03:01)
;
_computing_data_collection
;
CrysAlisPro, Agilent Technologies,
Version 1.171.37.34 (release 22-05-2014 CrysAlis171 .NET)
(compiled May 22 2014,16:03:01)
;
_computing_data_reduction
;
CrysAlisPro, Agilent Technologies,
Version 1.171.37.34 (release 22-05-2014 CrysAlis171 .NET)
(compiled May 22 2014,16:03:01)
;
_computing_molecular_graphics 'SHELXL-2014/7 (Sheldrick, 2014)'
_computing_publication_material 'SHELXL-2014/7 (Sheldrick, 2014)'
_computing_structure_refinement 'SHELXL-2014/7 (Sheldrick, 2014)'
_computing_structure_solution 'SHELXL-2014/7 (Sheldrick, 2014)'
_diffrn_ambient_temperature 296(2)
_diffrn_detector_area_resol_mean 15.9737
_diffrn_measured_fraction_theta_full 0.998
_diffrn_measured_fraction_theta_max 0.858
_diffrn_measurement_device_type 'SuperNova, Dual, Cu at zero, Eos'
_diffrn_radiation_type MoK\a
_diffrn_radiation_wavelength 0.71073
_diffrn_reflns_av_R_equivalents 0.0432
_diffrn_reflns_av_unetI/netI 0.0682
_diffrn_reflns_laue_measured_fraction_full 0.998
_diffrn_reflns_laue_measured_fraction_max 0.858
_diffrn_reflns_limit_h_max 10
_diffrn_reflns_limit_h_min -15
_diffrn_reflns_limit_k_max 17
_diffrn_reflns_limit_k_min -17
_diffrn_reflns_limit_l_max 18
_diffrn_reflns_limit_l_min -17
_diffrn_reflns_number 13888
_diffrn_reflns_point_group_measured_fraction_full 0.998
_diffrn_reflns_point_group_measured_fraction_max 0.858
_diffrn_reflns_theta_full 25.242
_diffrn_reflns_theta_max 29.091
_diffrn_reflns_theta_min 3.064
_diffrn_source 'SuperNova (Mo) X-ray Source'
_exptl_absorpt_coefficient_mu 22.996
_exptl_absorpt_correction_T_max 0.093
_exptl_absorpt_correction_T_min 0.038
_exptl_absorpt_correction_type analytical
_exptl_absorpt_process_details
;
CrysAlisPro, Agilent Technologies,
Version 1.171.37.34 (release 22-05-2014 CrysAlis171 .NET)
(compiled May 22 2014,16:03:01)
Analytical numeric absorption correction using a multifaceted crystal
            model based on expressions derived by R.C. Clark & J.S. Reid.
(Clark, R. C. & Reid, J. S. (1995). Acta Cryst. A51, 887-897)
Empirical absorption correction using spherical harmonics,
 implemented in SCALE3 ABSPACK scaling algorithm.
;
_exptl_crystal_colour dark_green
_exptl_crystal_density_diffrn 3.850
_exptl_crystal_description block
_exptl_crystal_F_000 1598
_exptl_crystal_size_max 0.300
_exptl_crystal_size_mid 0.220
_exptl_crystal_size_min 0.190
_refine_diff_density_max 2.395
_refine_diff_density_min -2.889
_refine_diff_density_rms 0.314
_refine_ls_extinction_method none
_refine_ls_goodness_of_fit_ref 1.071
_refine_ls_hydrogen_treatment constr
_refine_ls_matrix_type full
_refine_ls_number_parameters 436
_refine_ls_number_reflns 7152
_refine_ls_number_restraints 462
_refine_ls_restrained_S_all 1.073
_refine_ls_R_factor_all 0.0759
_refine_ls_R_factor_gt 0.0557
_refine_ls_shift/su_max 0.001
_refine_ls_shift/su_mean 0.000
_refine_ls_structure_factor_coef Fsqd
_refine_ls_weighting_details 'w=1/[\s^2^(Fo^2^)+(0.0251P)^2^+27.8761P] where P=(Fo^2^+2Fc^2^)/3'
_refine_ls_weighting_scheme calc
_refine_ls_wR_factor_gt 0.1103
_refine_ls_wR_factor_ref 0.1238
_reflns_Friedel_coverage 0.000
_reflns_number_gt 5491
_reflns_number_total 7152
_reflns_threshold_expression 'I > 2\s(I)'
_cod_data_source_file c5dt02060c2.cif
_cod_data_source_block shelx_2
_cod_depositor_comments 'Adding full bibliography for 7035855--7035860.cif.'
_cod_database_code 7035856
_shelx_shelxl_version_number 2014/7
_shelx_space_group_comment
;
The symmetry employed for this shelxl refinement is uniquely defined
by the following loop, which should always be used as a source of
symmetry information in preference to the above space-group names.
They are only intended as comments.
;
_shelx_estimated_absorpt_t_min 0.055
_shelx_estimated_absorpt_t_max 0.097
_exptl_absorpt_special_details
;
R(int) was 0.0456 before and 0.0430 after correction. The Ratio of minimum to 
maximum transmission is 0.4086.   
;

loop_
_space_group_symop_operation_xyz
'x, y, z'
'-x, -y, -z'

loop_
_atom_site_label
_atom_site_type_symbol
_atom_site_fract_x
_atom_site_fract_y
_atom_site_fract_z
_atom_site_U_iso_or_equiv
_atom_site_adp_type
_atom_site_occupancy
_atom_site_site_symmetry_order
_atom_site_calc_flag
_atom_site_refinement_flags_posn
_atom_site_refinement_flags_adp
_atom_site_refinement_flags_occupancy
W1 W 1.80211(6) 0.70692(5) 0.47908(5) 0.03574(15) Uani 1 1 d . . .
W2 W 1.24274(7) 0.59341(7) 0.55260(6) 0.0493(2) Uani 1 1 d . . .
W3 W 1.54643(7) 0.80120(6) 0.53354(6) 0.0534(2) Uani 1 1 d . . .
W4 W 1.18956(6) 0.36198(5) 0.28348(5) 0.03341(15) Uani 1 1 d . . .
W5 W 1.49227(7) 0.57086(5) 0.26362(5) 0.03733(16) Uani 1 1 d . . .
W6 W 1.55087(7) 0.72905(6) 0.76817(5) 0.0480(2) Uani 1 1 d . . .
Ge1 Ge 1.5000 0.5000 0.5000 0.0235(4) Uani 1 2 d S . P
O1 O 1.420(2) 0.4461(18) 0.3624(17) 0.039(3) Uani 0.5 1 d . U P
O2 O 1.331(2) 0.445(2) 0.4674(18) 0.044(4) Uani 0.5 1 d . U P
O3 O 1.426(2) 0.3914(19) 0.5521(16) 0.038(4) Uani 0.5 1 d . U P
O4 O 1.464(2) 0.630(2) 0.5773(18) 0.046(4) Uani 0.5 1 d . U P
O5 O 1.8609(16) 0.7299(12) 0.6315(11) 0.071(3) Uani 1 1 d . U .
O6 O 1.4898(13) 0.6040(14) 0.1526(11) 0.070(4) Uani 1 1 d . U .
O7 O 1.0464(13) 0.2975(11) 0.1789(11) 0.073(4) Uani 1 1 d . U .
O8 O 1.6837(15) 0.6458(13) 0.3313(12) 0.082(3) Uani 1 1 d . U .
O9 O 1.2686(13) 0.2588(11) 0.2144(12) 0.067(3) Uani 1 1 d . U .
O10 O 1.7211(15) 0.8109(14) 0.5336(12) 0.085(4) Uani 1 1 d . U .
O11 O 1.5778(13) 0.8339(11) 0.8959(10) 0.056(3) Uani 1 1 d . U .
O12 O 1.4878(14) 0.7110(13) 0.3729(12) 0.078(3) Uani 1 1 d . U .
O13 O 1.9466(13) 0.8047(12) 0.4701(9) 0.074(4) Uani 1 1 d . U .
O14 O 1.8185(16) 0.5560(12) 0.4286(10) 0.069(3) Uani 1 1 d . U .
O15 O 1.1721(14) 0.4953(11) 0.3914(11) 0.064(3) Uani 1 1 d . U .
O16 O 1.4998(14) 0.4168(11) 0.2057(13) 0.073(3) Uani 1 1 d . U .
O17 O 1.5765(12) 0.9437(10) 0.5499(10) 0.054(3) Uani 1 1 d . U .
O18 O 1.3569(15) 0.7277(14) 0.5262(12) 0.093(4) Uani 1 1 d . U .
O19 O 1.3037(15) 0.4836(12) 0.2405(12) 0.075(3) Uani 1 1 d . U .
O20 O 1.5922(15) 0.8312(15) 0.6888(12) 0.095(4) Uani 1 1 d . U .
O21 O 1.3661(15) 0.6721(14) 0.7008(12) 0.091(4) Uani 1 1 d . U .
O22 O 1.1209(14) 0.6357(11) 0.5763(10) 0.061(3) Uani 1 1 d . U .
Cu1 Cu 1.5000 1.0000 1.0000 0.0407(6) Uani 1 2 d S . P
O23 O 1.7031(13) 1.1887(12) 0.8467(11) 0.066(4) Uani 1 1 d . U .
O24 O 1.6521(11) 1.1159(10) 0.9724(9) 0.051(3) Uani 1 1 d . U .
N1 N 1.3963(8) 0.9823(8) 0.8604(6) 0.033(3) Uani 1 1 d G . .
C1 C 1.2576(8) 0.9107(8) 0.8059(8) 0.049(4) Uani 1 1 d G . .
H1A H 1.2030 0.8624 0.8362 0.059 Uiso 1 1 calc R U .
C2 C 1.2005(8) 0.9114(9) 0.7061(8) 0.053(4) Uani 1 1 d G . .
H2A H 1.1077 0.8636 0.6697 0.064 Uiso 1 1 calc R U .
C3 C 1.2820(11) 0.9837(10) 0.6608(7) 0.058(5) Uani 1 1 d G . .
H3A H 1.2438 0.9842 0.5941 0.070 Uiso 1 1 calc R U .
C4 C 1.4207(11) 1.0553(9) 0.7153(8) 0.049(4) Uani 1 1 d G . .
H4A H 1.4752 1.1036 0.6850 0.058 Uiso 1 1 calc R U .
C5 C 1.4778(7) 1.0546(8) 0.8151(7) 0.040(4) Uani 1 1 d G . .
C6 C 1.6203(17) 1.1260(15) 0.8830(13) 0.047(4) Uani 1 1 d . . .
N5 N 1.183(2) 0.696(2) 0.2885(18) 0.110(8) Uani 1 1 d . . .
H5A H 1.1999 0.6899 0.3510 0.132 Uiso 1 1 calc R U .
H5B H 1.2456 0.7480 0.2740 0.132 Uiso 1 1 calc R U .
N2 N 0.318(2) 0.271(2) 0.9380(18) 0.103(7) Uani 1 1 d . . .
H2B H 0.3691 0.3108 0.9068 0.124 Uiso 1 1 calc R U .
H2C H 0.3512 0.2825 1.0058 0.124 Uiso 1 1 calc R U .
C7 C 0.1120(14) 0.1435(13) 0.9432(9) 0.068(6) Uani 1 1 d G . .
H7A H 0.1527 0.1593 1.0165 0.082 Uiso 1 1 calc R U .
C8 C -0.0274(13) 0.0703(13) 0.8943(14) 0.118(11) Uani 1 1 d G . .
H8A H -0.0801 0.0372 0.9350 0.141 Uiso 1 1 calc R U .
C9 C -0.0881(11) 0.0467(13) 0.7846(14) 0.090(8) Uani 1 1 d G . .
H9A H -0.1814 -0.0022 0.7519 0.108 Uiso 1 1 calc R U .
C10 C -0.0094(16) 0.0963(13) 0.7238(9) 0.096(9) Uani 1 1 d G . .
H10A H -0.0501 0.0805 0.6504 0.115 Uiso 1 1 calc R U .
N3 N 0.1300(15) 0.1694(12) 0.7726(9) 0.074(5) Uani 1 1 d G . .
C11 C 0.1908(11) 0.1930(11) 0.8823(10) 0.059(5) Uani 1 1 d G . .
C12 C 1.0583(10) 0.6249(12) 0.2134(9) 0.068(6) Uani 1 1 d G . .
C13 C 0.9504(14) 0.5386(13) 0.2290(11) 0.067(6) Uani 1 1 d G . .
H13A H 0.9635 0.5239 0.2928 0.080 Uiso 1 1 calc R U .
C14 C 0.8231(11) 0.4742(12) 0.1491(14) 0.085(7) Uani 1 1 d G . .
H14A H 0.7509 0.4165 0.1595 0.103 Uiso 1 1 calc R U .
C15 C 0.8036(11) 0.4962(12) 0.0537(11) 0.091(8) Uani 1 1 d G . .
H15A H 0.7184 0.4531 0.0002 0.109 Uiso 1 1 calc R U .
C16 C 0.9115(15) 0.5825(13) 0.0381(8) 0.064(5) Uani 1 1 d G . .
H16A H 0.8985 0.5972 -0.0258 0.077 Uiso 1 1 calc R U .
N4 N 1.0388(12) 0.6469(10) 0.1180(10) 0.062(4) Uani 1 1 d G . .
H4B H 1.1056 0.7003 0.1083 0.075 Uiso 1 1 calc R U .

loop_
_atom_site_aniso_label
_atom_site_aniso_U_11
_atom_site_aniso_U_22
_atom_site_aniso_U_33
_atom_site_aniso_U_23
_atom_site_aniso_U_13
_atom_site_aniso_U_12
W1 0.0217(3) 0.0372(3) 0.0459(3) 0.0222(3) 0.0127(3) 0.0061(2)
W2 0.0272(3) 0.0846(5) 0.0599(4) 0.0504(4) 0.0214(3) 0.0282(3)
W3 0.0458(4) 0.0348(3) 0.0633(4) 0.0305(3) -0.0109(3) 0.0020(3)
W4 0.0214(3) 0.0436(3) 0.0271(3) 0.0133(2) 0.0027(2) 0.0099(2)
W5 0.0477(4) 0.0394(3) 0.0272(3) 0.0210(2) 0.0109(3) 0.0158(3)
W6 0.0414(4) 0.0503(4) 0.0239(3) 0.0122(3) 0.0063(3) -0.0031(3)
Ge1 0.0186(9) 0.0269(9) 0.0224(9) 0.0148(7) 0.0045(7) 0.0042(7)
O1 0.042(6) 0.052(6) 0.053(6) 0.040(5) 0.023(5) 0.032(5)
O2 0.040(6) 0.058(6) 0.056(6) 0.040(5) 0.024(6) 0.024(6)
O3 0.031(7) 0.058(8) 0.044(7) 0.040(6) 0.008(6) 0.023(6)
O4 0.047(6) 0.060(6) 0.052(6) 0.044(5) 0.013(6) 0.025(5)
O5 0.106(8) 0.071(6) 0.059(6) 0.035(5) 0.027(6) 0.054(6)
O6 0.056(8) 0.114(9) 0.065(7) 0.068(7) 0.024(6) 0.034(7)
O7 0.052(8) 0.064(7) 0.078(8) 0.036(7) -0.021(7) 0.007(6)
O8 0.068(6) 0.077(6) 0.078(6) -0.002(5) -0.007(5) 0.052(5)
O9 0.059(6) 0.047(5) 0.100(7) 0.032(5) 0.055(5) 0.020(5)
O10 0.068(6) 0.090(6) 0.070(6) 0.001(5) -0.010(5) 0.049(5)
O11 0.052(6) 0.058(6) 0.056(6) 0.024(5) 0.020(5) 0.024(5)
O12 0.058(5) 0.076(5) 0.078(6) 0.006(5) -0.002(5) 0.041(5)
O13 0.065(8) 0.071(7) 0.039(6) 0.025(6) 0.022(6) -0.019(6)
O14 0.102(8) 0.070(6) 0.052(6) 0.033(5) 0.028(6) 0.049(6)
O15 0.080(6) 0.062(5) 0.065(5) 0.041(4) 0.028(5) 0.033(5)
O16 0.063(6) 0.055(5) 0.101(7) 0.027(5) 0.050(5) 0.026(5)
O17 0.055(7) 0.048(6) 0.055(6) 0.023(5) 0.004(6) 0.023(5)
O18 0.067(6) 0.105(6) 0.066(5) 0.052(5) 0.000(5) -0.009(5)
O19 0.067(6) 0.055(5) 0.095(6) 0.023(5) 0.045(5) 0.022(5)
O20 0.067(6) 0.112(6) 0.072(6) 0.057(5) -0.007(5) -0.002(6)
O21 0.061(6) 0.109(6) 0.068(6) 0.061(5) -0.008(5) -0.010(6)
O22 0.074(9) 0.066(7) 0.061(7) 0.027(6) 0.030(6) 0.048(7)
Cu1 0.0284(14) 0.0437(14) 0.0425(14) 0.0243(12) 0.0065(11) 0.0048(11)
O23 0.045(7) 0.078(8) 0.063(7) 0.041(7) 0.021(6) 0.002(6)
O24 0.040(6) 0.056(6) 0.050(6) 0.033(5) 0.011(5) 0.007(5)
N1 0.025(6) 0.030(6) 0.032(6) 0.012(5) 0.006(5) 0.005(5)
C1 0.029(8) 0.040(8) 0.061(10) 0.018(8) 0.000(8) 0.006(7)
C2 0.055(11) 0.050(9) 0.048(10) 0.014(8) 0.006(9) 0.026(9)
C3 0.054(12) 0.069(11) 0.045(10) 0.022(9) -0.006(9) 0.030(10)
C4 0.071(13) 0.051(9) 0.040(8) 0.026(8) 0.025(8) 0.036(9)
C5 0.050(10) 0.039(8) 0.042(8) 0.021(7) 0.018(7) 0.026(7)
C6 0.040(10) 0.049(9) 0.038(8) 0.016(7) 0.010(7) 0.009(8)
N5 0.066(14) 0.17(2) 0.114(17) 0.109(17) 0.017(12) 0.036(14)
N2 0.082(16) 0.133(19) 0.097(15) 0.059(15) 0.036(13) 0.039(15)
C7 0.065(14) 0.083(14) 0.050(11) 0.037(10) 0.013(10) 0.021(11)
C8 0.11(2) 0.076(16) 0.14(3) 0.059(17) -0.016(19) 0.017(16)
C9 0.064(15) 0.071(14) 0.104(19) 0.038(14) -0.014(14) 0.013(12)
C10 0.11(2) 0.081(16) 0.054(13) 0.011(12) -0.021(14) 0.027(15)
N3 0.115(17) 0.086(12) 0.052(9) 0.029(9) 0.044(10) 0.071(12)
C11 0.054(12) 0.069(12) 0.049(10) 0.031(9) 0.019(9) 0.016(10)
C12 0.051(12) 0.100(15) 0.082(14) 0.061(13) 0.024(11) 0.042(12)
C13 0.037(10) 0.101(15) 0.085(14) 0.064(13) 0.037(10) 0.026(10)
C14 0.056(14) 0.092(16) 0.14(2) 0.070(17) 0.057(15) 0.036(13)
C15 0.058(15) 0.089(17) 0.106(19) 0.006(14) 0.012(14) 0.050(14)
C16 0.071(14) 0.072(13) 0.051(11) 0.028(10) 0.010(10) 0.034(11)
N4 0.080(13) 0.067(10) 0.067(10) 0.040(9) 0.046(9) 0.043(9)

loop_
_atom_type_symbol
_atom_type_description
_atom_type_scat_dispersion_real
_atom_type_scat_dispersion_imag
_atom_type_scat_source
C C 0.0033 0.0016 'International Tables Vol C Tables 4.2.6.8 and 6.1.1.4'
H H 0.0000 0.0000 'International Tables Vol C Tables 4.2.6.8 and 6.1.1.4'
Cu Cu 0.3201 1.2651 'International Tables Vol C Tables 4.2.6.8 and 6.1.1.4'
Ge Ge 0.1547 1.8001 'International Tables Vol C Tables 4.2.6.8 and 6.1.1.4'
N N 0.0061 0.0033 'International Tables Vol C Tables 4.2.6.8 and 6.1.1.4'
O O 0.0106 0.0060 'International Tables Vol C Tables 4.2.6.8 and 6.1.1.4'
W W -0.8490 6.8722 'International Tables Vol C Tables 4.2.6.8 and 6.1.1.4'

loop_
_geom_angle_atom_site_label_1
_geom_angle_atom_site_label_2
_geom_angle_atom_site_label_3
_geom_angle
_geom_angle_site_symmetry_1
_geom_angle_site_symmetry_3
O13 W1 O10 102.2(8) . .
O13 W1 O14 101.2(7) . .
O10 W1 O14 156.5(7) . .
O13 W1 O8 100.4(7) . .
O10 W1 O8 87.9(6) . .
O14 W1 O8 88.2(5) . .
O13 W1 O5 100.3(6) . .
O10 W1 O5 87.0(6) . .
O14 W1 O5 88.6(5) . .
O8 W1 O5 159.3(7) . .
O13 W1 O3 156.1(6) . 2_866
O10 W1 O3 64.3(7) . 2_866
O14 W1 O3 93.7(7) . 2_866
O8 W1 O3 61.2(7) . 2_866
O5 W1 O3 98.6(7) . 2_866
O13 W1 O2 155.6(7) . 2_866
O10 W1 O2 93.7(8) . 2_866
O14 W1 O2 64.1(7) . 2_866
O8 W1 O2 98.6(7) . 2_866
O5 W1 O2 61.8(7) . 2_866
O3 W1 O2 48.3(7) 2_866 2_866
O22 W2 O14 101.5(6) . 2_866
O22 W2 O18 99.5(7) . .
O14 W2 O18 158.9(7) 2_866 .
O22 W2 O21 102.1(7) . .
O14 W2 O21 86.7(6) 2_866 .
O18 W2 O21 88.0(6) . .
O22 W2 O15 100.1(6) . .
O14 W2 O15 89.1(5) 2_866 .
O18 W2 O15 88.1(6) . .
O21 W2 O15 157.9(7) . .
O22 W2 O4 153.4(7) . .
O14 W2 O4 96.5(7) 2_866 .
O18 W2 O4 63.4(7) . .
O21 W2 O4 59.5(8) . .
O15 W2 O4 99.5(7) . .
O22 W2 O2 154.6(7) . .
O14 W2 O2 62.0(6) 2_866 .
O18 W2 O2 98.4(8) . .
O21 W2 O2 96.4(8) . .
O15 W2 O2 62.7(6) . .
O4 W2 O2 52.0(8) . .
O17 W3 O10 99.6(6) . .
O17 W3 O12 101.9(6) . .
O10 W3 O12 88.7(6) . .
O17 W3 O20 99.4(6) . .
O10 W3 O20 87.9(7) . .
O12 W3 O20 158.7(7) . .
O17 W3 O18 102.5(7) . .
O10 W3 O18 157.9(7) . .
O12 W3 O18 86.7(6) . .
O20 W3 O18 88.5(6) . .
O17 W3 O4 153.9(7) . .
O10 W3 O4 97.6(7) . .
O12 W3 O4 97.9(7) . .
O20 W3 O4 61.8(7) . .
O18 W3 O4 61.7(7) . .
O17 W3 O3 151.1(6) . 2_866
O10 W3 O3 59.6(6) . 2_866
O12 W3 O3 61.0(5) . 2_866
O20 W3 O3 99.5(7) . 2_866
O18 W3 O3 99.6(7) . 2_866
O4 W3 O3 54.8(7) . 2_866
O7 W4 O5 102.3(6) . 2_866
O7 W4 O9 98.9(7) . .
O5 W4 O9 88.5(6) 2_866 .
O7 W4 O15 101.4(7) . .
O5 W4 O15 89.6(5) 2_866 .
O9 W4 O15 159.5(6) . .
O7 W4 O19 99.2(6) . .
O5 W4 O19 158.5(7) 2_866 .
O9 W4 O19 87.8(5) . .
O15 W4 O19 86.5(5) . .
O7 W4 O1 155.6(8) . .
O5 W4 O1 96.3(6) 2_866 .
O9 W4 O1 65.7(7) . .
O15 W4 O1 94.3(7) . .
O19 W4 O1 63.0(6) . .
O7 W4 O2 158.7(8) . .
O5 W4 O2 62.6(6) 2_866 .
O9 W4 O2 95.7(7) . .
O15 W4 O2 65.5(7) . .
O19 W4 O2 96.8(7) . .
O1 W4 O2 45.7(7) . .
O6 W5 O16 101.6(7) . .
O6 W5 O12 101.5(7) . .
O16 W5 O12 156.9(6) . .
O6 W5 O19 100.5(6) . .
O16 W5 O19 89.3(6) . .
O12 W5 O19 87.1(6) . .
O6 W5 O8 99.5(7) . .
O16 W5 O8 86.7(6) . .
O12 W5 O8 88.9(6) . .
O19 W5 O8 160.0(7) . .
O6 W5 O3 155.2(7) . 2_866
O16 W5 O3 93.0(7) . 2_866
O12 W5 O3 65.2(6) . 2_866
O19 W5 O3 99.7(7) . 2_866
O8 W5 O3 61.0(7) . 2_866
O6 W5 O1 156.0(7) . .
O16 W5 O1 64.7(6) . .
O12 W5 O1 93.7(7) . .
O19 W5 O1 61.5(7) . .
O8 W5 O1 99.2(7) . .
O3 W5 O1 48.8(7) 2_866 .
O11 W6 O21 102.3(7) . .
O11 W6 O16 100.1(6) . 2_866
O21 W6 O16 87.4(6) . 2_866
O11 W6 O20 100.8(7) . .
O21 W6 O20 88.8(6) . .
O16 W6 O20 159.0(7) 2_866 .
O11 W6 O9 98.4(6) . 2_866
O21 W6 O9 159.2(7) . 2_866
O16 W6 O9 87.7(5) 2_866 2_866
O20 W6 O9 88.6(6) . 2_866
O11 W6 O4 154.9(7) . .
O21 W6 O4 60.2(8) . .
O16 W6 O4 97.0(7) 2_866 .
O20 W6 O4 63.4(7) . .
O9 W6 O4 100.4(7) 2_866 .
O11 W6 O1 152.3(6) . 2_866
O21 W6 O1 98.5(7) . 2_866
O16 W6 O1 62.6(6) 2_866 2_866
O20 W6 O1 97.7(7) . 2_866
O9 W6 O1 61.5(6) 2_866 2_866
O4 W6 O1 52.8(7) . 2_866
O2 Ge1 O2 180.0(17) 2_866 .
O2 Ge1 O1 65.1(10) 2_866 2_866
O2 Ge1 O1 114.9(10) . 2_866
O2 Ge1 O1 114.9(10) 2_866 .
O2 Ge1 O1 65.1(10) . .
O1 Ge1 O1 180.0(16) 2_866 .
O2 Ge1 O3 112.4(9) 2_866 .
O2 Ge1 O3 67.6(9) . .
O1 Ge1 O3 68.7(9) 2_866 .
O1 Ge1 O3 111.3(9) . .
O2 Ge1 O3 67.6(9) 2_866 2_866
O2 Ge1 O3 112.4(9) . 2_866
O1 Ge1 O3 111.3(9) 2_866 2_866
O1 Ge1 O3 68.7(9) . 2_866
O3 Ge1 O3 180.0 . 2_866
O2 Ge1 O4 107.5(10) 2_866 .
O2 Ge1 O4 72.5(10) . .
O1 Ge1 O4 73.6(9) 2_866 .
O1 Ge1 O4 106.4(9) . .
O3 Ge1 O4 103.4(9) . .
O3 Ge1 O4 76.6(9) 2_866 .
O2 Ge1 O4 72.5(10) 2_866 2_866
O2 Ge1 O4 107.5(10) . 2_866
O1 Ge1 O4 106.4(9) 2_866 2_866
O1 Ge1 O4 73.6(9) . 2_866
O3 Ge1 O4 76.6(9) . 2_866
O3 Ge1 O4 103.4(9) 2_866 2_866
O4 Ge1 O4 180.0(12) . 2_866
Ge1 O1 O2 57.3(9) . .
Ge1 O1 W4 125.6(11) . .
O2 O1 W4 68.4(10) . .
Ge1 O1 W5 120.4(10) . .
O2 O1 W5 136.6(12) . .
W4 O1 W5 98.5(7) . .
Ge1 O1 W6 115.3(8) . 2_866
O2 O1 W6 127.4(11) . 2_866
W4 O1 W6 96.3(8) . 2_866
W5 O1 W6 94.1(7) . 2_866
Ge1 O2 O1 57.6(10) . .
Ge1 O2 W4 123.6(11) . .
O1 O2 W4 65.9(9) . .
Ge1 O2 W1 121.6(10) . 2_866
O1 O2 W1 135.7(13) . 2_866
W4 O2 W1 97.8(8) . 2_866
Ge1 O2 W2 117.2(11) . .
O1 O2 W2 126.0(11) . .
W4 O2 W2 95.3(7) . .
W1 O2 W2 95.0(8) 2_866 .
Ge1 O3 W1 122.4(8) . 2_866
Ge1 O3 W5 122.0(10) . 2_866
W1 O3 W5 101.5(8) 2_866 2_866
Ge1 O3 W3 113.2(10) . 2_866
W1 O3 W3 96.1(7) 2_866 2_866
W5 O3 W3 95.8(6) 2_866 2_866
Ge1 O4 W6 118.3(9) . .
Ge1 O4 W2 118.3(11) . .
W6 O4 W2 101.9(9) . .
Ge1 O4 W3 115.5(11) . .
W6 O4 W3 99.9(8) . .
W2 O4 W3 99.8(7) . .
W4 O5 W1 137.4(8) 2_866 .
W5 O8 W1 136.0(10) . .
W4 O9 W6 136.5(7) . 2_866
W1 O10 W3 139.9(8) . .
W6 O11 Cu1 141.1(6) . .
W5 O12 W3 137.8(7) . .
W2 O14 W1 138.7(8) 2_866 .
W4 O15 W2 136.2(7) . .
W5 O16 W6 138.4(8) . 2_866
W2 O18 W3 135.1(9) . .
W5 O19 W4 136.6(8) . .
W3 O20 W6 134.9(8) . .
W6 O21 W2 138.4(10) . .
N1 Cu1 N1 180.0 2_877 .
N1 Cu1 O24 96.6(4) 2_877 .
N1 Cu1 O24 83.4(4) . .
N1 Cu1 O24 83.4(4) 2_877 2_877
N1 Cu1 O24 96.6(4) . 2_877
O24 Cu1 O24 180.0 . 2_877
N1 Cu1 O11 93.4(4) 2_877 2_877
N1 Cu1 O11 86.6(4) . 2_877
O24 Cu1 O11 95.1(4) . 2_877
O24 Cu1 O11 84.9(4) 2_877 2_877
N1 Cu1 O11 86.6(4) 2_877 .
N1 Cu1 O11 93.4(4) . .
O24 Cu1 O11 84.9(4) . .
O24 Cu1 O11 95.1(5) 2_877 .
O11 Cu1 O11 180.0 2_877 .
C6 O24 Cu1 114.1(10) . .
C1 N1 C5 120.0 . .
C1 N1 Cu1 128.3(5) . .
C5 N1 Cu1 111.7(5) . .
C2 C1 N1 120.0 . .
C2 C1 H1A 120.0 . .
N1 C1 H1A 120.0 . .
C1 C2 C3 120.0 . .
C1 C2 H2A 120.0 . .
C3 C2 H2A 120.0 . .
C4 C3 C2 120.0 . .
C4 C3 H3A 120.0 . .
C2 C3 H3A 120.0 . .
C5 C4 C3 120.0 . .
C5 C4 H4A 120.0 . .
C3 C4 H4A 120.0 . .
C4 C5 N1 120.0 . .
C4 C5 C6 126.5(9) . .
N1 C5 C6 113.5(9) . .
O23 C6 O24 124.1(16) . .
O23 C6 C5 118.6(14) . .
O24 C6 C5 117.3(14) . .
C12 N5 H5A 120.0 . .
C12 N5 H5B 120.0 . .
H5A N5 H5B 120.0 . .
C11 N2 H2B 120.0 . .
C11 N2 H2C 120.0 . .
H2B N2 H2C 120.0 . .
C8 C7 C11 120.0 . .
C8 C7 H7A 120.0 . .
C11 C7 H7A 120.0 . .
C7 C8 C9 120.0 . .
C7 C8 H8A 120.0 . .
C9 C8 H8A 120.0 . .
C8 C9 C10 120.0 . .
C8 C9 H9A 120.0 . .
C10 C9 H9A 120.0 . .
C9 C10 N3 120.0 . .
C9 C10 H10A 120.0 . .
N3 C10 H10A 120.0 . .
C11 N3 C10 120.0 . .
N2 C11 N3 123.4(13) . .
N2 C11 C7 116.2(13) . .
N3 C11 C7 120.0 . .
N5 C12 C13 124.3(12) . .
N5 C12 N4 115.6(12) . .
C13 C12 N4 120.0 . .
C14 C13 C12 120.0 . .
C14 C13 H13A 120.0 . .
C12 C13 H13A 120.0 . .
C13 C14 C15 120.0 . .
C13 C14 H14A 120.0 . .
C15 C14 H14A 120.0 . .
C16 C15 C14 120.0 . .
C16 C15 H15A 120.0 . .
C14 C15 H15A 120.0 . .
N4 C16 C15 120.0 . .
N4 C16 H16A 120.0 . .
C15 C16 H16A 120.0 . .
C16 N4 C12 120.0 . .
C16 N4 H4B 120.0 . .
C12 N4 H4B 120.0 . .

loop_
_geom_bond_atom_site_label_1
_geom_bond_atom_site_label_2
_geom_bond_distance
_geom_bond_site_symmetry_2
W1 O13 1.677(11) .
W1 O10 1.867(14) .
W1 O14 1.897(12) .
W1 O8 1.911(13) .
W1 O5 1.914(12) .
W1 O3 2.28(2) 2_866
W1 O2 2.36(2) 2_866
W2 O22 1.662(12) .
W2 O14 1.892(12) 2_866
W2 O18 1.894(13) .
W2 O21 1.903(12) .
W2 O15 1.920(13) .
W2 O4 2.28(2) .
W2 O2 2.45(2) .
W3 O17 1.653(10) .
W3 O10 1.898(15) .
W3 O12 1.904(14) .
W3 O20 1.907(14) .
W3 O18 1.933(16) .
W3 O4 2.341(19) .
W3 O3 2.48(2) 2_866
W4 O7 1.666(11) .
W4 O5 1.882(13) 2_866
W4 O9 1.891(12) .
W4 O15 1.897(13) .
W4 O19 1.917(13) .
W4 O1 2.30(2) .
W4 O2 2.34(2) .
W5 O6 1.661(11) .
W5 O16 1.887(12) .
W5 O12 1.890(13) .
W5 O19 1.893(14) .
W5 O8 1.906(14) .
W5 O3 2.291(18) 2_866
W5 O1 2.378(18) .
W6 O11 1.650(12) .
W6 O21 1.870(15) .
W6 O16 1.905(13) 2_866
W6 O20 1.909(14) .
W6 O9 1.930(13) 2_866
W6 O4 2.26(2) .
W6 O1 2.47(2) 2_866
Ge1 O2 1.67(2) 2_866
Ge1 O2 1.67(2) .
Ge1 O1 1.68(2) 2_866
Ge1 O1 1.68(2) .
Ge1 O3 1.741(18) .
Ge1 O3 1.741(18) 2_866
Ge1 O4 1.84(2) .
Ge1 O4 1.84(2) 2_866
O1 O2 1.80(3) .
O1 W6 2.47(2) 2_866
O2 W1 2.355(19) 2_866
O3 W1 2.28(2) 2_866
O3 W5 2.291(18) 2_866
O3 W3 2.48(2) 2_866
O5 W4 1.882(12) 2_866
O9 W6 1.930(13) 2_866
O11 Cu1 2.605(12) .
O14 W2 1.892(12) 2_866
O16 W6 1.905(13) 2_866
Cu1 N1 1.934(6) 2_877
Cu1 N1 1.934(6) .
Cu1 O24 1.963(11) .
Cu1 O24 1.963(11) 2_877
Cu1 O11 2.605(12) 2_877
O23 C6 1.244(19) .
O24 C6 1.251(18) .
N1 C1 1.3900 .
N1 C5 1.3900 .
C1 C2 1.3900 .
C1 H1A 0.9300 .
C2 C3 1.3900 .
C2 H2A 0.9300 .
C3 C4 1.3900 .
C3 H3A 0.9300 .
C4 C5 1.3900 .
C4 H4A 0.9300 .
C5 C6 1.459(18) .
N5 C12 1.34(2) .
N5 H5A 0.8600 .
N5 H5B 0.8600 .
N2 C11 1.31(2) .
N2 H2B 0.8600 .
N2 H2C 0.8600 .
C7 C8 1.3900 .
C7 C11 1.3900 .
C7 H7A 0.9300 .
C8 C9 1.3900 .
C8 H8A 0.9300 .
C9 C10 1.3900 .
C9 H9A 0.9300 .
C10 N3 1.3900 .
C10 H10A 0.9300 .
N3 C11 1.3900 .
C12 C13 1.3900 .
C12 N4 1.3900 .
C13 C14 1.3900 .
C13 H13A 0.9300 .
C14 C15 1.3900 .
C14 H14A 0.9300 .
C15 C16 1.3900 .
C15 H15A 0.9300 .
C16 N4 1.3900 .
C16 H16A 0.9300 .
N4 H4B 0.8600 .
